data_1514224
loop_
_publ_author_name
'Li, Xu-Yang'
'Yang, Yuan-Feng'
'Peng, Xing-Rong'
'Li, Ming-Ming'
'Li, Liang-Qun'
'Deng, Xu'
'Qin, Hong-Bo'
'Liu, Jie-Qing'
'Qiu, Ming-Hua'

_publ_section_title
;
 One-step semisynthesis method of spirocurcasone and pyracurcasone from
 curcusones a and B.
;
_journal_issue 8
_journal_name_full 'Organic letters'
_journal_page_first 2196
_journal_page_last 2199
_journal_paper_doi 10.1021/ol500692j
_journal_volume 16
_journal_year 2014
_chemical_absolute_configuration ad
_chemical_formula_moiety 'C20 H24 O2'
_chemical_formula_sum 'C20 H24 O2'
_chemical_formula_weight 296.39
_chemical_name_systematic
; 
 ? 
;
_space_group_IT_number 19
_symmetry_cell_setting orthorhombic
_symmetry_space_group_name_Hall 'P 2ac 2ab'
_symmetry_space_group_name_H-M 'P 21 21 21'
_atom_sites_solution_hydrogens geom
_atom_sites_solution_primary direct
_atom_sites_solution_secondary difmap
_audit_creation_method SHELXL-97
_cell_angle_alpha 90.00
_cell_angle_beta 90.00
_cell_angle_gamma 90.00
_cell_formula_units_Z 4
_cell_length_a 10.0670(2)
_cell_length_b 10.4909(3)
_cell_length_c 15.8591(4)
_cell_measurement_reflns_used 9942
_cell_measurement_temperature 100(2)
_cell_measurement_theta_max 69.21
_cell_measurement_theta_min 5.20
_cell_volume 1674.91(7)
_computing_cell_refinement 'Bruker SAINT'
_computing_data_collection 'Bruker APEX2'
_computing_data_reduction 'Bruker SAINT'
_computing_molecular_graphics 'Bruker SHELXTL'
_computing_publication_material 'Bruker SHELXTL'
_computing_structure_refinement 'SHELXL-97 (Sheldrick, 2008)'
_computing_structure_solution 'SHELXS-97 (Sheldrick, 2008)'
_diffrn_ambient_temperature 100(2)
_diffrn_measured_fraction_theta_full 0.957
_diffrn_measured_fraction_theta_max 0.957
_diffrn_measurement_device_type 'Bruker APEX-II CCD'
_diffrn_measurement_method '\f and \w scans'
_diffrn_radiation_monochromator graphite
_diffrn_radiation_source 'fine-focus sealed tube'
_diffrn_radiation_type CuK\a
_diffrn_radiation_wavelength 1.54178
_diffrn_reflns_av_R_equivalents 0.0346
_diffrn_reflns_av_sigmaI/netI 0.0304
_diffrn_reflns_limit_h_max 11
_diffrn_reflns_limit_h_min -11
_diffrn_reflns_limit_k_max 10
_diffrn_reflns_limit_k_min -12
_diffrn_reflns_limit_l_max 18
_diffrn_reflns_limit_l_min -18
_diffrn_reflns_number 14877
_diffrn_reflns_theta_full 69.49
_diffrn_reflns_theta_max 69.49
_diffrn_reflns_theta_min 5.05
_exptl_absorpt_coefficient_mu 0.578
_exptl_absorpt_correction_T_max 0.8016
_exptl_absorpt_correction_T_min 0.7891
_exptl_absorpt_correction_type multi-scan
_exptl_absorpt_process_details sadabs
_exptl_crystal_colour colourless
_exptl_crystal_density_diffrn 1.175
_exptl_crystal_density_method 'not measured'
_exptl_crystal_description block
_exptl_crystal_F_000 640
_exptl_crystal_size_max 0.43
_exptl_crystal_size_mid 0.42
_exptl_crystal_size_min 0.40
_refine_diff_density_max 0.203
_refine_diff_density_min -0.182
_refine_diff_density_rms 0.049
_refine_ls_abs_structure_details 'Flack H D (1983), Acta Cryst. A39, 876-881'
_refine_ls_abs_structure_Flack 0.0(2)
_refine_ls_extinction_coef 0.0114(11)
_refine_ls_extinction_expression Fc^*^=kFc[1+0.001xFc^2^\l^3^/sin(2\q)]^-1/4^
_refine_ls_extinction_method SHELXL
_refine_ls_goodness_of_fit_ref 1.158
_refine_ls_hydrogen_treatment constr
_refine_ls_matrix_type full
_refine_ls_number_parameters 203
_refine_ls_number_reflns 2936
_refine_ls_number_restraints 0
_refine_ls_restrained_S_all 1.158
_refine_ls_R_factor_all 0.0310
_refine_ls_R_factor_gt 0.0301
_refine_ls_shift/su_max 0.000
_refine_ls_shift/su_mean 0.000
_refine_ls_structure_factor_coef Fsqd
_refine_ls_weighting_details 'calc w=1/[\s^2^(Fo^2^)+(0.0519P)^2^+0.2798P] where P=(Fo^2^+2Fc^2^)/3'
_refine_ls_weighting_scheme calc
_refine_ls_wR_factor_gt 0.0845
_refine_ls_wR_factor_ref 0.0939
_reflns_number_gt 2929
_reflns_number_total 2936
_reflns_threshold_expression >2sigma(I)
_cod_data_source_file ol500692j_si_002.cif
_cod_data_source_block cu_khj25_0m
_cod_depositor_comments
;
The following automatic conversions were performed:

'_symmetry_cell_setting' value 'Orthorhombic' changed to
'orthorhombic' according to
/usr/data/users/saulius/automatic-downloads/rss-feeds/ACS/lib/dictionaries/cif_core.dic
dictionary named 'cif_core.dic' version 2.4.2 from 2011-04-26.

Automatic conversion script
Id: cif_fix_values 2281 2013-09-26 08:29:07Z andrius 

 Adding full bibliography for
 ./tmp-cod-update-bibliographies-8800/cifs/1514224.cif.
;
_cod_database_code 1514224

loop_
_symmetry_equiv_pos_as_xyz
'x, y, z'
'x+1/2, -y+1/2, -z'
'-x, y+1/2, -z+1/2'
'-x+1/2, -y, z+1/2'

loop_
_atom_site_label
_atom_site_type_symbol
_atom_site_fract_x
_atom_site_fract_y
_atom_site_fract_z
_atom_site_U_iso_or_equiv
_atom_site_adp_type
_atom_site_occupancy
_atom_site_symmetry_multiplicity
_atom_site_calc_flag
_atom_site_refinement_flags
O1 O 0.07111(10) 0.17341(10) 0.65915(6) 0.0266(3) Uani 1 1 d .
O5 O 0.21111(11) 0.37436(11) 0.53949(6) 0.0312(3) Uani 1 1 d .
C19 C -0.19437(15) 0.29597(18) 0.62830(12) 0.0363(4) Uani 1 1 d .
H19A H -0.2182 0.2332 0.6715 0.054 Uiso 1 1 calc R
H19B H -0.1827 0.2528 0.5740 0.054 Uiso 1 1 calc R
H19C H -0.2652 0.3596 0.6235 0.054 Uiso 1 1 calc R
C2 C -0.06747(15) 0.36051(14) 0.65260(9) 0.0263(3) Uani 1 1 d .
C1 C 0.05666(14) 0.28799(13) 0.66520(8) 0.0211(3) Uani 1 1 d .
C10 C 0.16838(13) 0.38214(13) 0.68746(8) 0.0199(3) Uani 1 1 d .
C9 C 0.25239(13) 0.33624(13) 0.76250(8) 0.0197(3) Uani 1 1 d .
H9 H 0.2936 0.2540 0.7443 0.024 Uiso 1 1 calc R
C8 C 0.36927(13) 0.42866(13) 0.77901(9) 0.0201(3) Uani 1 1 d .
H8 H 0.3319 0.5104 0.8011 0.024 Uiso 1 1 calc R
C14 C 0.46427(14) 0.37375(14) 0.84641(9) 0.0229(3) Uani 1 1 d .
H14 H 0.4995 0.2911 0.8243 0.027 Uiso 1 1 calc R
C15 C 0.58254(15) 0.45899(15) 0.86479(9) 0.0258(3) Uani 1 1 d .
C16 C 0.70541(17) 0.41599(18) 0.85660(12) 0.0389(4) Uani 1 1 d .
H16A H 0.7785 0.4698 0.8695 0.047 Uiso 1 1 calc R
H16B H 0.7206 0.3313 0.8378 0.047 Uiso 1 1 calc R
C4 C 0.09470(14) 0.51142(14) 0.69767(10) 0.0260(3) Uani 1 1 d .
H4A H 0.0967 0.5406 0.7570 0.031 Uiso 1 1 calc R
H4B H 0.1349 0.5779 0.6615 0.031 Uiso 1 1 calc R
C3 C -0.04444(15) 0.48194(15) 0.67018(10) 0.0305(4) Uani 1 1 d .
H3 H -0.1111 0.5456 0.6657 0.037 Uiso 1 1 calc R
C7 C 0.44209(15) 0.45721(14) 0.69874(9) 0.0240(3) Uani 1 1 d .
H7 H 0.5287 0.4924 0.7036 0.029 Uiso 1 1 calc R
C6 C 0.39548(15) 0.43731(14) 0.62111(9) 0.0249(3) Uani 1 1 d .
C5 C 0.25634(15) 0.39359(13) 0.60936(9) 0.0228(3) Uani 1 1 d .
C20 C 0.47484(17) 0.45637(19) 0.54164(10) 0.0371(4) Uani 1 1 d .
H20A H 0.4922 0.3735 0.5153 0.056 Uiso 1 1 calc R
H20B H 0.5593 0.4978 0.5554 0.056 Uiso 1 1 calc R
H20C H 0.4246 0.5102 0.5025 0.056 Uiso 1 1 calc R
C17 C 0.55522(17) 0.59222(16) 0.89433(11) 0.0345(4) Uani 1 1 d .
H17A H 0.5081 0.6392 0.8501 0.052 Uiso 1 1 calc R
H17B H 0.6394 0.6351 0.9069 0.052 Uiso 1 1 calc R
H17C H 0.5003 0.5894 0.9453 0.052 Uiso 1 1 calc R
C13 C 0.38665(15) 0.34435(16) 0.92735(9) 0.0288(3) Uani 1 1 d .
H13A H 0.4471 0.3051 0.9692 0.035 Uiso 1 1 calc R
H13B H 0.3524 0.4248 0.9516 0.035 Uiso 1 1 calc R
C12 C 0.27029(15) 0.25380(15) 0.91027(9) 0.0294(3) Uani 1 1 d .
H12A H 0.3049 0.1702 0.8914 0.035 Uiso 1 1 calc R
H12B H 0.2197 0.2402 0.9630 0.035 Uiso 1 1 calc R
C11 C 0.17956(14) 0.30744(14) 0.84386(8) 0.0220(3) Uani 1 1 d .
C18 C 0.05179(16) 0.32608(15) 0.85826(9) 0.0277(3) Uani 1 1 d .
H18A H 0.0150 0.3054 0.9117 0.033 Uiso 1 1 calc R
H18B H -0.0033 0.3601 0.8152 0.033 Uiso 1 1 calc R

loop_
_atom_site_aniso_label
_atom_site_aniso_U_11
_atom_site_aniso_U_22
_atom_site_aniso_U_33
_atom_site_aniso_U_23
_atom_site_aniso_U_13
_atom_site_aniso_U_12
O1 0.0264(5) 0.0230(5) 0.0302(5) -0.0042(4) -0.0019(4) 0.0001(4)
O5 0.0283(6) 0.0438(7) 0.0214(5) 0.0020(5) -0.0022(4) -0.0010(5)
C19 0.0237(8) 0.0434(9) 0.0418(9) -0.0065(8) -0.0087(7) 0.0016(7)
C2 0.0207(7) 0.0320(8) 0.0262(7) -0.0010(6) -0.0029(6) 0.0036(6)
C1 0.0211(7) 0.0257(7) 0.0165(6) -0.0010(5) -0.0007(5) -0.0005(6)
C10 0.0179(7) 0.0202(7) 0.0217(7) -0.0004(5) -0.0016(5) 0.0017(5)
C9 0.0182(6) 0.0207(6) 0.0204(7) -0.0009(5) 0.0002(5) 0.0011(5)
C8 0.0181(6) 0.0217(7) 0.0203(7) 0.0000(5) 0.0000(5) 0.0000(5)
C14 0.0206(7) 0.0249(7) 0.0233(7) -0.0001(6) -0.0028(5) 0.0003(5)
C15 0.0225(7) 0.0332(8) 0.0219(7) 0.0010(6) -0.0016(6) -0.0044(6)
C16 0.0242(8) 0.0446(10) 0.0477(10) -0.0061(8) -0.0029(7) -0.0022(7)
C4 0.0239(8) 0.0211(7) 0.0328(8) 0.0005(6) -0.0023(6) 0.0023(5)
C3 0.0225(7) 0.0309(8) 0.0381(8) 0.0007(6) -0.0052(6) 0.0074(6)
C7 0.0210(7) 0.0248(7) 0.0263(7) 0.0024(5) 0.0005(6) -0.0031(6)
C6 0.0240(8) 0.0276(8) 0.0230(7) 0.0047(6) 0.0023(6) -0.0023(6)
C5 0.0232(7) 0.0228(7) 0.0224(7) 0.0024(5) -0.0021(6) 0.0032(5)
C20 0.0324(9) 0.0552(11) 0.0238(8) 0.0076(7) 0.0006(7) -0.0134(7)
C17 0.0292(8) 0.0365(9) 0.0377(9) -0.0069(7) 0.0039(7) -0.0098(7)
C13 0.0269(8) 0.0378(8) 0.0217(7) 0.0059(6) -0.0045(6) -0.0070(6)
C12 0.0295(8) 0.0343(8) 0.0244(7) 0.0079(6) -0.0030(6) -0.0079(6)
C11 0.0228(7) 0.0223(7) 0.0209(7) -0.0009(5) -0.0005(5) -0.0046(5)
C18 0.0269(7) 0.0344(8) 0.0217(7) -0.0026(6) 0.0045(6) -0.0051(6)

loop_
_atom_type_symbol
_atom_type_description
_atom_type_scat_dispersion_real
_atom_type_scat_dispersion_imag
_atom_type_scat_source
C C 0.0181 0.0091 'International Tables Vol C Tables 4.2.6.8 and 6.1.1.4'
H H 0.0000 0.0000 'International Tables Vol C Tables 4.2.6.8 and 6.1.1.4'
O O 0.0492 0.0322 'International Tables Vol C Tables 4.2.6.8 and 6.1.1.4'

loop_
_geom_angle_atom_site_label_1
_geom_angle_atom_site_label_2
_geom_angle_atom_site_label_3
_geom_angle
C2 C19 H19A 109.5
C2 C19 H19B 109.5
H19A C19 H19B 109.5
C2 C19 H19C 109.5
H19A C19 H19C 109.5
H19B C19 H19C 109.5
C3 C2 C1 108.60(13)
C3 C2 C19 129.70(15)
C1 C2 C19 121.62(13)
O1 C1 C2 126.91(13)
O1 C1 C10 124.48(13)
C2 C1 C10 108.61(12)
C5 C10 C9 109.48(11)
C5 C10 C1 106.76(11)
C9 C10 C1 112.26(11)
C5 C10 C4 107.01(11)
C9 C10 C4 117.08(11)
C1 C10 C4 103.61(11)
C11 C9 C10 117.11(11)
C11 C9 C8 110.43(11)
C10 C9 C8 110.67(11)
C11 C9 H9 105.9
C10 C9 H9 105.9
C8 C9 H9 105.9
C7 C8 C14 111.04(11)
C7 C8 C9 110.70(11)
C14 C8 C9 110.73(11)
C7 C8 H8 108.1
C14 C8 H8 108.1
C9 C8 H8 108.1
C15 C14 C13 110.94(12)
C15 C14 C8 113.50(12)
C13 C14 C8 109.79(11)
C15 C14 H14 107.5
C13 C14 H14 107.5
C8 C14 H14 107.5
C16 C15 C17 121.33(15)
C16 C15 C14 120.92(14)
C17 C15 C14 117.73(13)
C15 C16 H16A 120.0
C15 C16 H16B 120.0
H16A C16 H16B 120.0
C3 C4 C10 103.63(12)
C3 C4 H4A 111.0
C10 C4 H4A 111.0
C3 C4 H4B 111.0
C10 C4 H4B 111.0
H4A C4 H4B 109.0
C2 C3 C4 115.03(14)
C2 C3 H3 122.5
C4 C3 H3 122.5
C6 C7 C8 125.47(13)
C6 C7 H7 117.3
C8 C7 H7 117.3
C7 C6 C5 119.73(13)
C7 C6 C20 124.41(13)
C5 C6 C20 115.86(13)
O5 C5 C6 121.28(13)
O5 C5 C10 120.62(13)
C6 C5 C10 117.98(12)
C6 C20 H20A 109.5
C6 C20 H20B 109.5
H20A C20 H20B 109.5
C6 C20 H20C 109.5
H20A C20 H20C 109.5
H20B C20 H20C 109.5
C15 C17 H17A 109.5
C15 C17 H17B 109.5
H17A C17 H17B 109.5
C15 C17 H17C 109.5
H17A C17 H17C 109.5
H17B C17 H17C 109.5
C12 C13 C14 111.48(12)
C12 C13 H13A 109.3
C14 C13 H13A 109.3
C12 C13 H13B 109.3
C14 C13 H13B 109.3
H13A C13 H13B 108.0
C11 C12 C13 110.87(12)
C11 C12 H12A 109.5
C13 C12 H12A 109.5
C11 C12 H12B 109.5
C13 C12 H12B 109.5
H12A C12 H12B 108.1
C18 C11 C12 121.72(13)
C18 C11 C9 126.10(13)
C12 C11 C9 112.17(12)
C11 C18 H18A 120.0
C11 C18 H18B 120.0
H18A C18 H18B 120.0

loop_
_geom_bond_atom_site_label_1
_geom_bond_atom_site_label_2
_geom_bond_distance
O1 C1 1.2147(18)
O5 C5 1.2149(18)
C19 C2 1.496(2)
C19 H19A 0.9800
C19 H19B 0.9800
C19 H19C 0.9800
C2 C3 1.325(2)
C2 C1 1.477(2)
C1 C10 1.5379(19)
C10 C5 1.5274(19)
C10 C9 1.5373(18)
C10 C4 1.5543(19)
C9 C11 1.5145(19)
C9 C8 1.5470(18)
C9 H9 1.0000
C8 C7 1.4992(19)
C8 C14 1.5456(19)
C8 H8 1.0000
C14 C15 1.517(2)
C14 C13 1.534(2)
C14 H14 1.0000
C15 C16 1.323(2)
C15 C17 1.500(2)
C16 H16A 0.9500
C16 H16B 0.9500
C4 C3 1.499(2)
C4 H4A 0.9900
C4 H4B 0.9900
C3 H3 0.9500
C7 C6 1.334(2)
C7 H7 0.9500
C6 C5 1.486(2)
C6 C20 1.506(2)
C20 H20A 0.9800
C20 H20B 0.9800
C20 H20C 0.9800
C17 H17A 0.9800
C17 H17B 0.9800
C17 H17C 0.9800
C13 C12 1.532(2)
C13 H13A 0.9900
C13 H13B 0.9900
C12 C11 1.503(2)
C12 H12A 0.9900
C12 H12B 0.9900
C11 C18 1.321(2)
C18 H18A 0.9500
C18 H18B 0.9500

loop_
_geom_torsion_atom_site_label_1
_geom_torsion_atom_site_label_2
_geom_torsion_atom_site_label_3
_geom_torsion_atom_site_label_4
_geom_torsion
C3 C2 C1 O1 176.01(14)
C19 C2 C1 O1 -1.1(2)
C3 C2 C1 C10 -4.22(16)
C19 C2 C1 C10 178.67(13)
O1 C1 C10 C5 73.89(16)
C2 C1 C10 C5 -105.89(12)
O1 C1 C10 C9 -46.08(17)
C2 C1 C10 C9 134.14(12)
O1 C1 C10 C4 -173.33(13)
C2 C1 C10 C4 6.89(14)
C5 C10 C9 C11 -174.50(11)
C1 C10 C9 C11 -56.12(16)
C4 C10 C9 C11 63.54(17)
C5 C10 C9 C8 57.74(14)
C1 C10 C9 C8 176.12(11)
C4 C10 C9 C8 -64.22(15)
C11 C9 C8 C7 179.81(11)
C10 C9 C8 C7 -48.87(14)
C11 C9 C8 C14 56.20(14)
C10 C9 C8 C14 -172.48(11)
C7 C8 C14 C15 55.77(16)
C9 C8 C14 C15 179.18(11)
C7 C8 C14 C13 -179.44(12)
C9 C8 C14 C13 -56.03(15)
C13 C14 C15 C16 112.46(17)
C8 C14 C15 C16 -123.37(16)
C13 C14 C15 C17 -66.19(17)
C8 C14 C15 C17 57.98(17)
C5 C10 C4 C3 105.81(13)
C9 C10 C4 C3 -130.96(13)
C1 C10 C4 C3 -6.79(14)
C1 C2 C3 C4 -0.55(19)
C19 C2 C3 C4 176.26(15)
C10 C4 C3 C2 4.92(18)
C14 C8 C7 C6 140.82(15)
C9 C8 C7 C6 17.39(19)
C8 C7 C6 C5 5.5(2)
C8 C7 C6 C20 -174.57(15)
C7 C6 C5 O5 -179.83(14)
C20 C6 C5 O5 0.3(2)
C7 C6 C5 C10 4.3(2)
C20 C6 C5 C10 -175.60(13)
C9 C10 C5 O5 148.32(13)
C1 C10 C5 O5 26.57(17)
C4 C10 C5 O5 -83.86(15)
C9 C10 C5 C6 -35.77(16)
C1 C10 C5 C6 -157.51(12)
C4 C10 C5 C6 92.05(14)
C15 C14 C13 C12 -177.62(12)
C8 C14 C13 C12 56.12(16)
C14 C13 C12 C11 -56.30(17)
C13 C12 C11 C18 -123.17(16)
C13 C12 C11 C9 56.50(16)
C10 C9 C11 C18 -4.8(2)
C8 C9 C11 C18 123.05(16)
C10 C9 C11 C12 175.53(12)
C8 C9 C11 C12 -56.60(15)
